data_4507280
loop_
_publ_author_name
'Sakai, Takahiro'
'Katagiri, Kosuke'
'Uemura, Yuki'
'Masu, Hyuma'
'Tominaga, Masahide'
'Azumaya, Isao'

_publ_section_title
;
 Pseudopolymorphism and Polymorphic Transition Behavior
 ofN-(4&#x2032;-Methoxyphenyl)-2-naphthalenesulfonamide
;
_journal_issue 1
_journal_name_full 'Crystal Growth &amp; Design'
_journal_page_first 308
_journal_paper_doi 10.1021/cg301457v
_journal_volume 13
_journal_year 2013
_chemical_formula_sum 'C20.5 H15 N O3 S'
_chemical_formula_weight 355.40
_chemical_name_systematic
; 
 ? 
;
_space_group_IT_number 14
_symmetry_cell_setting monoclinic
_symmetry_space_group_name_Hall '-P 2yn'
_symmetry_space_group_name_H-M 'P 1 21/n 1'
_atom_sites_solution_hydrogens geom
_atom_sites_solution_primary direct
_atom_sites_solution_secondary difmap
_audit_creation_method SHELXL-97
_cell_angle_alpha 90.00
_cell_angle_beta 98.2290(10)
_cell_angle_gamma 90.00
_cell_formula_units_Z 4
_cell_length_a 10.8561(10)
_cell_length_b 6.3533(6)
_cell_length_c 26.403(3)
_cell_measurement_reflns_used 3006
_cell_measurement_temperature 120
_cell_measurement_theta_max 26.47
_cell_measurement_theta_min 2.15
_cell_volume 1802.3(3)
_computing_cell_refinement 'Smart (Bruker AXS)'
_computing_data_collection 'Smart (Bruker AXS)'
_computing_data_reduction 'SAINT (Bruker AXS, 2004)'
_computing_molecular_graphics 'XSHEL (Bruker AXS,2002)'
_computing_publication_material 'XCIF (Bruker AXS, 2001)'
_computing_structure_refinement 'SHELXL-97 (Sheldrick, 1997)'
_computing_structure_solution 'SHELXS-97 (Sheldrick, 1997)'
_diffrn_ambient_temperature 120
_diffrn_detector_area_resol_mean 8.333
_diffrn_measured_fraction_theta_full 1.000
_diffrn_measured_fraction_theta_max 0.972
_diffrn_measurement_device_type 'Bruker Smart1000 CCD area detector'
_diffrn_measurement_method 'omega scans'
_diffrn_radiation_monochromator graphite
_diffrn_radiation_source 'fine-focus sealed tube'
_diffrn_radiation_type MoK\a
_diffrn_radiation_wavelength 0.71073
_diffrn_reflns_av_R_equivalents 0.0328
_diffrn_reflns_av_sigmaI/netI 0.0410
_diffrn_reflns_limit_h_max 14
_diffrn_reflns_limit_h_min -14
_diffrn_reflns_limit_k_max 6
_diffrn_reflns_limit_k_min -8
_diffrn_reflns_limit_l_max 31
_diffrn_reflns_limit_l_min -34
_diffrn_reflns_number 10456
_diffrn_reflns_theta_full 25.00
_diffrn_reflns_theta_max 27.96
_diffrn_reflns_theta_min 1.56
_exptl_absorpt_coefficient_mu 0.198
_exptl_absorpt_correction_T_max 0.9614
_exptl_absorpt_correction_T_min 0.9248
_exptl_absorpt_correction_type empirical
_exptl_absorpt_process_details
;
SADABS Sheldrick 1996
;
_exptl_crystal_colour colourless
_exptl_crystal_density_diffrn 1.310
_exptl_crystal_density_method 'not measured'
_exptl_crystal_description prismatic
_exptl_crystal_F_000 740
_exptl_crystal_size_max 0.40
_exptl_crystal_size_mid 0.20
_exptl_crystal_size_min 0.20
_refine_diff_density_max 0.545
_refine_diff_density_min -0.647
_refine_diff_density_rms 0.068
_refine_ls_extinction_method none
_refine_ls_goodness_of_fit_ref 1.033
_refine_ls_hydrogen_treatment constr
_refine_ls_matrix_type full
_refine_ls_number_parameters 245
_refine_ls_number_reflns 4220
_refine_ls_number_restraints 0
_refine_ls_restrained_S_all 1.033
_refine_ls_R_factor_all 0.0705
_refine_ls_R_factor_gt 0.0506
_refine_ls_shift/su_max 0.000
_refine_ls_shift/su_mean 0.000
_refine_ls_structure_factor_coef Fsqd
_refine_ls_weighting_details 'calc w=1/[\s^2^(Fo^2^)+(0.0832P)^2^+0.8126P] where P=(Fo^2^+2Fc^2^)/3'
_refine_ls_weighting_scheme calc
_refine_ls_wR_factor_gt 0.1367
_refine_ls_wR_factor_ref 0.1513
_reflns_number_gt 3153
_reflns_number_total 4220
_reflns_threshold_expression >2sigma(I)
_cod_data_source_file cg301457v_si_004.cif
_cod_data_source_block crysta-1c
_cod_depositor_comments
;
The following automatic conversions were performed:

'_symmetry_cell_setting' value 'Monoclinic' changed to 'monoclinic'
according to /home/saulius/struct/CIF-dictionaries/cif_core.dic
dictionary named 'cif_core.dic' version 2.4.2 from 2011-04-26.

Automatic conversion script
Id: cif_fix_values 1891 2012-01-12 08:04:46Z andrius 
;
_cod_original_sg_symbol_H-M 'P2(1)/n  '
_cod_original_formula_sum 'C20.50 H15 N O3 S'
_cod_database_code 4507280

loop_
_symmetry_equiv_pos_as_xyz
'x, y, z'
'-x+1/2, y+1/2, -z+1/2'
'-x, -y, -z'
'x-1/2, -y-1/2, z-1/2'

loop_
_atom_site_label
_atom_site_type_symbol
_atom_site_fract_x
_atom_site_fract_y
_atom_site_fract_z
_atom_site_U_iso_or_equiv
_atom_site_adp_type
_atom_site_occupancy
_atom_site_symmetry_multiplicity
_atom_site_calc_flag
_atom_site_refinement_flags
S1 S 0.33926(4) -0.11387(7) 0.204620(19) 0.02641(16) Uani 1 1 d .
O1 O 0.32628(13) -0.1249(2) 0.25811(5) 0.0338(3) Uani 1 1 d .
O2 O 0.34673(13) -0.3028(2) 0.17599(6) 0.0361(4) Uani 1 1 d .
O3 O 0.14566(19) 0.2032(3) -0.02995(6) 0.0571(5) Uani 1 1 d .
N1 N 0.21900(14) 0.0207(3) 0.17871(6) 0.0266(4) Uani 1 1 d .
H1 H 0.1631 0.0627 0.1976 0.032 Uiso 1 1 calc R
C1 C 0.47331(16) 0.0373(3) 0.19944(7) 0.0256(4) Uani 1 1 d .
C10 C 0.48716(17) 0.2358(3) 0.22357(8) 0.0292(4) Uani 1 1 d .
H10 H 0.4235 0.2901 0.2411 0.035 Uiso 1 1 calc R
C11 C 0.20377(17) 0.0712(3) 0.12513(7) 0.0260(4) Uani 1 1 d .
C2 C 0.56261(18) -0.0445(3) 0.17364(8) 0.0310(4) Uani 1 1 d .
H2 H 0.5507 -0.1783 0.1576 0.037 Uiso 1 1 calc R
C8 C 0.68942(17) 0.2697(3) 0.19542(8) 0.0306(4) Uani 1 1 d .
C12 C 0.21623(19) 0.2753(3) 0.10948(8) 0.0315(4) Uani 1 1 d .
H12 H 0.2388 0.3824 0.1342 0.038 Uiso 1 1 calc R
C3 C 0.67322(18) 0.0711(4) 0.17084(8) 0.0322(5) Uani 1 1 d .
C16 C 0.1711(2) -0.0860(4) 0.08901(9) 0.0420(6) Uani 1 1 d .
H16 H 0.1605 -0.2269 0.0996 0.050 Uiso 1 1 calc R
C14 C 0.1662(2) 0.1709(4) 0.02173(8) 0.0383(5) Uani 1 1 d .
C9 C 0.59343(18) 0.3490(3) 0.22142(8) 0.0316(4) Uani 1 1 d .
H9 H 0.6032 0.4827 0.2376 0.038 Uiso 1 1 calc R
C7 C 0.80150(19) 0.3820(4) 0.19320(8) 0.0377(5) Uani 1 1 d .
H7 H 0.8145 0.5146 0.2097 0.045 Uiso 1 1 calc R
C13 C 0.1960(2) 0.3262(4) 0.05781(8) 0.0363(5) Uani 1 1 d .
H13 H 0.2028 0.4682 0.0473 0.044 Uiso 1 1 calc R
C4 C 0.7670(2) -0.0064(5) 0.14369(9) 0.0465(6) Uani 1 1 d .
H4 H 0.7559 -0.1379 0.1265 0.056 Uiso 1 1 calc R
C5 C 0.8738(2) 0.1067(5) 0.14206(10) 0.0525(7) Uani 1 1 d .
H5 H 0.9362 0.0537 0.1237 0.063 Uiso 1 1 calc R
C6 C 0.8911(2) 0.2996(4) 0.16731(9) 0.0448(6) Uani 1 1 d .
H6 H 0.9663 0.3752 0.1666 0.054 Uiso 1 1 calc R
C15 C 0.1543(3) -0.0356(4) 0.03773(9) 0.0517(7) Uani 1 1 d .
H15 H 0.1344 -0.1434 0.0130 0.062 Uiso 1 1 calc R
C17 C 0.1464(3) 0.4116(5) -0.04775(10) 0.0581(7) Uani 1 1 d .
H17A H 0.0848 0.4945 -0.0326 0.087 Uiso 1 1 calc R
H17B H 0.1255 0.4129 -0.0851 0.087 Uiso 1 1 calc R
H17C H 0.2293 0.4726 -0.0379 0.087 Uiso 1 1 calc R
C18 C 0.4592(5) 0.6875(12) 0.0055(3) 0.142(2) Uani 1 1 d .
C20 C 0.5145(5) 0.4369(13) 0.0764(2) 0.154(3) Uani 1 1 d .
C19 C 0.5030(6) 0.491(2) 0.0292(3) 0.101(4) Uani 0.50 1 d P
C21 C 0.4569(7) 0.7497(16) -0.0448(3) 0.084(2) Uani 0.50 1 d P
C22 C 0.4640(7) 0.6364(18) 0.0504(4) 0.092(3) Uani 0.50 1 d P

loop_
_atom_site_aniso_label
_atom_site_aniso_U_11
_atom_site_aniso_U_22
_atom_site_aniso_U_33
_atom_site_aniso_U_23
_atom_site_aniso_U_13
_atom_site_aniso_U_12
S1 0.0221(2) 0.0218(3) 0.0355(3) 0.00102(19) 0.00467(18) -0.00176(17)
O1 0.0313(7) 0.0356(8) 0.0348(8) 0.0076(6) 0.0057(6) -0.0038(6)
O2 0.0305(7) 0.0236(8) 0.0544(10) -0.0056(7) 0.0072(6) -0.0022(6)
O3 0.0862(14) 0.0552(12) 0.0284(8) -0.0066(8) 0.0027(8) 0.0041(10)
N1 0.0189(7) 0.0301(9) 0.0314(9) -0.0007(7) 0.0060(6) 0.0016(6)
C1 0.0199(8) 0.0239(9) 0.0326(10) 0.0017(8) 0.0028(7) -0.0010(7)
C10 0.0249(9) 0.0241(10) 0.0389(11) -0.0028(8) 0.0051(8) 0.0025(7)
C11 0.0209(8) 0.0273(10) 0.0296(10) -0.0059(8) 0.0029(7) -0.0007(7)
C2 0.0262(9) 0.0298(10) 0.0374(11) -0.0076(9) 0.0062(8) -0.0014(8)
C8 0.0227(9) 0.0338(11) 0.0339(10) 0.0035(9) -0.0008(7) -0.0035(8)
C12 0.0356(10) 0.0274(11) 0.0316(10) -0.0069(8) 0.0046(8) -0.0047(8)
C3 0.0230(9) 0.0394(12) 0.0348(11) -0.0035(9) 0.0059(8) -0.0024(8)
C16 0.0564(14) 0.0251(11) 0.0414(13) -0.0072(9) -0.0037(10) -0.0042(10)
C14 0.0445(12) 0.0417(13) 0.0283(11) -0.0068(9) 0.0035(9) 0.0004(10)
C9 0.0276(10) 0.0249(10) 0.0411(11) -0.0030(8) 0.0005(8) -0.0015(8)
C7 0.0292(10) 0.0434(13) 0.0384(12) 0.0047(10) -0.0022(8) -0.0107(9)
C13 0.0444(12) 0.0311(11) 0.0336(11) -0.0016(9) 0.0064(9) -0.0051(9)
C4 0.0293(11) 0.0604(16) 0.0521(14) -0.0161(12) 0.0134(10) -0.0045(10)
C5 0.0294(11) 0.082(2) 0.0486(14) -0.0073(14) 0.0135(10) -0.0041(12)
C6 0.0237(10) 0.0691(17) 0.0408(12) 0.0099(12) 0.0018(9) -0.0124(10)
C15 0.0784(18) 0.0352(13) 0.0373(13) -0.0152(10) -0.0059(12) -0.0016(12)
C17 0.080(2) 0.0636(18) 0.0311(12) 0.0054(12) 0.0096(12) 0.0049(15)
C18 0.081(3) 0.224(8) 0.119(4) -0.002(5) 0.001(3) -0.066(4)
C20 0.073(3) 0.231(7) 0.153(6) 0.073(5) -0.006(3) -0.045(4)
C19 0.042(4) 0.223(13) 0.036(4) 0.071(7) -0.005(3) -0.025(5)
C21 0.069(4) 0.134(7) 0.043(3) 0.022(4) -0.012(3) -0.017(5)
C22 0.047(4) 0.149(9) 0.078(6) 0.025(6) -0.003(4) -0.017(5)

loop_
_atom_type_symbol
_atom_type_description
_atom_type_scat_dispersion_real
_atom_type_scat_dispersion_imag
_atom_type_scat_source
C C 0.0033 0.0016 'International Tables Vol C Tables 4.2.6.8 and 6.1.1.4'
H H 0.0000 0.0000 'International Tables Vol C Tables 4.2.6.8 and 6.1.1.4'
N N 0.0061 0.0033 'International Tables Vol C Tables 4.2.6.8 and 6.1.1.4'
O O 0.0106 0.0060 'International Tables Vol C Tables 4.2.6.8 and 6.1.1.4'
S S 0.1246 0.1234 'International Tables Vol C Tables 4.2.6.8 and 6.1.1.4'

loop_
_geom_angle_atom_site_label_1
_geom_angle_atom_site_label_2
_geom_angle_atom_site_label_3
_geom_angle
_geom_angle_site_symmetry_1
_geom_angle_site_symmetry_3
O2 S1 O1 119.95(9) . .
O2 S1 N1 108.80(9) . .
O1 S1 N1 104.62(8) . .
O2 S1 C1 107.87(9) . .
O1 S1 C1 107.44(9) . .
N1 S1 C1 107.58(9) . .
C14 O3 C17 117.89(19) . .
C11 N1 S1 120.24(12) . .
C11 N1 H1 119.9 . .
S1 N1 H1 119.9 . .
C2 C1 C10 121.89(17) . .
C2 C1 S1 118.92(15) . .
C10 C1 S1 119.15(14) . .
C9 C10 C1 119.16(18) . .
C9 C10 H10 120.4 . .
C1 C10 H10 120.4 . .
C12 C11 C16 119.85(19) . .
C12 C11 N1 120.31(17) . .
C16 C11 N1 119.78(19) . .
C1 C2 C3 119.72(19) . .
C1 C2 H2 120.1 . .
C3 C2 H2 120.1 . .
C3 C8 C7 118.64(19) . .
C3 C8 C9 119.04(17) . .
C7 C8 C9 122.3(2) . .
C11 C12 C13 120.45(19) . .
C11 C12 H12 119.8 . .
C13 C12 H12 119.8 . .
C4 C3 C8 119.38(19) . .
C4 C3 C2 121.5(2) . .
C8 C3 C2 119.16(18) . .
C15 C16 C11 119.5(2) . .
C15 C16 H16 120.3 . .
C11 C16 H16 120.3 . .
O3 C14 C13 124.9(2) . .
O3 C14 C15 115.9(2) . .
C13 C14 C15 119.3(2) . .
C10 C9 C8 121.03(19) . .
C10 C9 H9 119.5 . .
C8 C9 H9 119.5 . .
C6 C7 C8 120.2(2) . .
C6 C7 H7 119.9 . .
C8 C7 H7 119.9 . .
C14 C13 C12 120.1(2) . .
C14 C13 H13 120.0 . .
C12 C13 H13 120.0 . .
C5 C4 C3 120.4(2) . .
C5 C4 H4 119.8 . .
C3 C4 H4 119.8 . .
C4 C5 C6 120.2(2) . .
C4 C5 H5 119.9 . .
C6 C5 H5 119.9 . .
C7 C6 C5 121.1(2) . .
C7 C6 H6 119.4 . .
C5 C6 H6 119.4 . .
C16 C15 C14 120.9(2) . .
C16 C15 H15 119.6 . .
C14 C15 H15 119.6 . .
O3 C17 H17A 109.5 . .
O3 C17 H17B 109.5 . .
H17A C17 H17B 109.5 . .
O3 C17 H17C 109.5 . .
H17A C17 H17C 109.5 . .
H17B C17 H17C 109.5 . .
C22 C18 C21 178.1(7) . .
C22 C18 C19 52.1(7) . .
C21 C18 C19 128.5(10) . .
C22 C18 C19 113.6(9) . 3_665
C21 C18 C19 67.2(7) . 3_665
C19 C18 C19 61.7(6) . 3_665
C19 C20 C22 49.7(7) . .
C19 C20 C21 70.9(9) . 3_665
C22 C20 C21 120.1(7) . 3_665
C20 C19 C18 129.3(14) . .
C20 C19 C19 168(2) . 3_665
C18 C19 C19 62.5(7) . 3_665
C20 C19 C18 112.3(11) . 3_665
C18 C19 C18 118.3(6) . 3_665
C19 C19 C18 55.8(9) 3_665 3_665
C20 C19 C21 61.0(6) . 3_665
C18 C19 C21 168.7(10) . 3_665
C19 C19 C21 107.1(15) 3_665 3_665
C18 C19 C21 51.5(7) 3_665 3_665
C18 C21 C20 109.2(7) . 3_665
C18 C21 C19 61.3(5) . 3_665
C20 C21 C19 48.0(5) 3_665 3_665
C18 C22 C20 128.8(11) . .

loop_
_geom_bond_atom_site_label_1
_geom_bond_atom_site_label_2
_geom_bond_distance
_geom_bond_site_symmetry_2
S1 O2 1.4273(15) .
S1 O1 1.4409(15) .
S1 N1 1.6274(16) .
S1 C1 1.7653(18) .
O3 C14 1.366(3) .
O3 C17 1.405(3) .
N1 C11 1.437(2) .
N1 H1 0.8800 .
C1 C2 1.365(3) .
C1 C10 1.411(3) .
C10 C9 1.367(3) .
C10 H10 0.9500 .
C11 C12 1.373(3) .
C11 C16 1.392(3) .
C2 C3 1.419(3) .
C2 H2 0.9500 .
C8 C3 1.418(3) .
C8 C7 1.419(3) .
C8 C9 1.420(3) .
C12 C13 1.389(3) .
C12 H12 0.9500 .
C3 C4 1.415(3) .
C16 C15 1.378(3) .
C16 H16 0.9500 .
C14 C13 1.378(3) .
C14 C15 1.390(3) .
C9 H9 0.9500 .
C7 C6 1.370(3) .
C7 H7 0.9500 .
C13 H13 0.9500 .
C4 C5 1.369(3) .
C4 H4 0.9500 .
C5 C6 1.395(4) .
C5 H5 0.9500 .
C6 H6 0.9500 .
C15 H15 0.9500 .
C17 H17A 0.9800 .
C17 H17B 0.9800 .
C17 H17C 0.9800 .
C18 C22 1.224(10) .
C18 C21 1.382(9) .
C18 C19 1.446(14) .
C18 C19 1.550(14) 3_665
C20 C19 1.281(8) .
C20 C22 1.506(11) .
C20 C21 1.507(11) 3_665
C19 C19 1.538(13) 3_665
C19 C18 1.550(14) 3_665
C19 C21 1.628(18) 3_665
C21 C20 1.507(11) 3_665
C21 C19 1.628(18) 3_665
